data_4107432
loop_
_publ_author_name
'Georgios C. Vougioukalakis'
'Robert H. Grubbs'

_publ_contact_author
;       Michael W. Day
        Beckman Institute
        California Institute of Technology
        Pasadena, CA  91125
        USA
;
_publ_contact_author_email mikeday@caltech.edu
_publ_contact_author_fax '(626) 449 4159'
_publ_contact_author_phone '(626) 395 2734'
_publ_section_title
;
 Synthesis and Activity of Ruthenium Olefin Metathesis Catalysts
 Coordinated with Thiazol-2-ylidene Ligands
;
_journal_name_full 'Journal of the American Chemical Society'
_journal_page_first 2234
_journal_page_last 2245
_journal_paper_doi 10.1021/ja075849v
_journal_volume 130
_journal_year 2008
_chemical_formula_moiety 'C24 H29 Cl2 N O Ru S, 0.5(C6 H6)'
_chemical_formula_sum 'C27 H32 Cl2 N O Ru S'
_chemical_formula_weight 590.57
_chemical_name_systematic
;
 ?
;
_space_group_IT_number 14
_symmetry_cell_setting monoclinic
_symmetry_space_group_name_Hall '-P 2yn'
_symmetry_space_group_name_H-M 'P 1 21/n 1'
_atom_sites_solution_hydrogens geom
_atom_sites_solution_primary direct
_atom_sites_solution_secondary difmap
_audit_creation_method SHELXL-97
_cell_angle_alpha 90.00
_cell_angle_beta 109.0050(10)
_cell_angle_gamma 90.00
_cell_formula_units_Z 4
_cell_length_a 12.5506(4)
_cell_length_b 15.6147(4)
_cell_length_c 14.3088(4)
_cell_measurement_reflns_used 28680
_cell_measurement_temperature 100(2)
_cell_measurement_theta_max 41.72
_cell_measurement_theta_min 2.29
_cell_volume 2651.30(13)
_computing_cell_refinement 'Bruker SAINT v6.45A'
_computing_data_collection 'Bruker SMART v5.630'
_computing_data_reduction 'Bruker SAINT v6.45A'
_computing_molecular_graphics 'Bruker XP v5.1'
_computing_publication_material 'Bruker XCIF v6.12'
_computing_structure_refinement 'Bruker XL v6.12'
_computing_structure_solution 'Bruker XS v6.12'
_diffrn_ambient_temperature 100(2)
_diffrn_measured_fraction_theta_full 0.960
_diffrn_measured_fraction_theta_max 0.960
_diffrn_measurement_device_type 'Bruker SMART 1000'
_diffrn_measurement_method '\w scans at 7 \f settings'
_diffrn_radiation_monochromator graphite
_diffrn_radiation_source 'fine-focus sealed tube'
_diffrn_radiation_type MoK\a
_diffrn_radiation_wavelength 0.71073
_diffrn_reflns_av_R_equivalents 0.0800
_diffrn_reflns_av_sigmaI/netI 0.0621
_diffrn_reflns_limit_h_max 21
_diffrn_reflns_limit_h_min -23
_diffrn_reflns_limit_k_max 28
_diffrn_reflns_limit_k_min -29
_diffrn_reflns_limit_l_max 26
_diffrn_reflns_limit_l_min -26
_diffrn_reflns_number 73622
_diffrn_reflns_theta_full 41.85
_diffrn_reflns_theta_max 41.85
_diffrn_reflns_theta_min 1.88
_exptl_absorpt_coefficient_mu 0.892
_exptl_absorpt_correction_T_max 0.8488
_exptl_absorpt_correction_T_min 0.7455
_exptl_absorpt_correction_type none
_exptl_crystal_colour 'Dark green'
_exptl_crystal_density_diffrn 1.480
_exptl_crystal_density_meas 0
_exptl_crystal_description Fragment
_exptl_crystal_F_000 1212
_exptl_crystal_size_max 0.35
_exptl_crystal_size_mid 0.27
_exptl_crystal_size_min 0.19
_refine_diff_density_max 1.489
_refine_diff_density_min -1.084
_refine_diff_density_rms 0.121
_refine_ls_extinction_method none
_refine_ls_goodness_of_fit_ref 1.217
_refine_ls_hydrogen_treatment Riding
_refine_ls_matrix_type 'Full matrix'
_refine_ls_number_parameters 305
_refine_ls_number_reflns 17644
_refine_ls_number_restraints 0
_refine_ls_restrained_S_all 1.217
_refine_ls_R_factor_all 0.0563
_refine_ls_R_factor_gt 0.0350
_refine_ls_shift/su_max 0.001
_refine_ls_shift/su_mean 0.000
_refine_ls_structure_factor_coef Fsqd
_refine_ls_weighting_details w=1/s^2^(Fo^2^)
_refine_ls_weighting_scheme sigma
_refine_ls_wR_factor_gt 0.0674
_refine_ls_wR_factor_ref 0.0706
_reflns_number_gt 12744
_reflns_number_total 17644
_reflns_threshold_expression >2sigma(I)
_cod_data_source_file ja075849vsi20070803_084347.cif
_cod_data_source_block gcv09
_cod_depositor_comments
;
The following automatic conversions were performed:

'_atom_sites_solution_primary' value 'direct methods' was changed to
'direct'.

'_atom_sites_solution_secondary' value 'Difference Fourier map' was
changed to 'difmap'.

'_atom_sites_solution_hydrogens' value 'Geometric positions' was
changed to 'geom'.

Automatic conversion script
Id: cif_fix_values 6452 2018-10-05 10:23:21Z andrius 
;
_cod_database_code 4107432

loop_
_symmetry_equiv_pos_as_xyz
'x, y, z'
'-x+1/2, y+1/2, -z+1/2'
'-x, -y, -z'
'x-1/2, -y-1/2, z-1/2'

loop_
_atom_site_label
_atom_site_type_symbol
_atom_site_fract_x
_atom_site_fract_y
_atom_site_fract_z
_atom_site_U_iso_or_equiv
_atom_site_adp_type
_atom_site_occupancy
_atom_site_symmetry_multiplicity
_atom_site_calc_flag
_atom_site_refinement_flags
Ru1 Ru 0.024609(8) 0.256418(5) 0.154492(6) 0.01019(2) Uani 1 1 d .
Cl1 Cl -0.10406(3) 0.172966(18) 0.20154(2) 0.01707(5) Uani 1 1 d .
Cl2 Cl 0.19266(2) 0.326911(19) 0.16632(2) 0.01660(5) Uani 1 1 d .
S1 S -0.06152(3) 0.445393(18) 0.08012(2) 0.01520(5) Uani 1 1 d .
O1 O 0.10577(7) 0.13470(5) 0.12189(6) 0.01332(15) Uani 1 1 d .
N1 N -0.05856(8) 0.40350(6) 0.24919(7) 0.01107(16) Uani 1 1 d .
C1 C -0.03948(10) 0.36745(7) 0.16983(8) 0.01103(18) Uani 1 1 d .
C2 C -0.09040(10) 0.49083(7) 0.24012(9) 0.01347(19) Uani 1 1 d .
C3 C -0.09695(11) 0.52376(7) 0.15122(9) 0.0151(2) Uani 1 1 d .
C4 C -0.10965(13) 0.53642(8) 0.32551(10) 0.0204(2) Uani 1 1 d .
H4A H -0.1322 0.5957 0.3067 0.031 Uiso 1 1 calc R
H4B H -0.0399 0.5360 0.3821 0.031 Uiso 1 1 calc R
H4C H -0.1694 0.5073 0.3435 0.031 Uiso 1 1 calc R
C5 C -0.12537(13) 0.61311(8) 0.11293(11) 0.0242(3) Uani 1 1 d .
H5A H -0.1635 0.6431 0.1532 0.036 Uiso 1 1 calc R
H5B H -0.1752 0.6110 0.0441 0.036 Uiso 1 1 calc R
H5C H -0.0560 0.6437 0.1164 0.036 Uiso 1 1 calc R
C6 C -0.05099(10) 0.35632(7) 0.33840(8) 0.01103(18) Uani 1 1 d .
C7 C -0.15151(10) 0.32598(7) 0.34898(8) 0.01224(18) Uani 1 1 d .
C8 C -0.14517(10) 0.28394(8) 0.43658(8) 0.01395(19) Uani 1 1 d .
H8 H -0.2127 0.2647 0.4461 0.017 Uiso 1 1 calc R
C9 C -0.04268(11) 0.26932(7) 0.51068(9) 0.0143(2) Uani 1 1 d .
C10 C 0.05565(10) 0.30008(7) 0.49693(8) 0.01346(19) Uani 1 1 d .
H10 H 0.1261 0.2899 0.5466 0.016 Uiso 1 1 calc R
C11 C 0.05317(10) 0.34548(7) 0.41201(8) 0.01202(18) Uani 1 1 d .
C12 C -0.26263(10) 0.33613(8) 0.26787(9) 0.0167(2) Uani 1 1 d .
H12A H -0.2618 0.3028 0.2100 0.025 Uiso 1 1 calc R
H12B H -0.2750 0.3967 0.2498 0.025 Uiso 1 1 calc R
H12C H -0.3234 0.3154 0.2909 0.025 Uiso 1 1 calc R
C13 C -0.03779(12) 0.22092(9) 0.60308(10) 0.0195(2) Uani 1 1 d .
H13A H -0.1145 0.2076 0.6020 0.029 Uiso 1 1 calc R
H13B H 0.0000 0.2561 0.6612 0.029 Uiso 1 1 calc R
H13C H 0.0043 0.1676 0.6062 0.029 Uiso 1 1 calc R
C14 C 0.16038(11) 0.38407(9) 0.40451(10) 0.0195(2) Uani 1 1 d .
H14A H 0.1705 0.3662 0.3423 0.029 Uiso 1 1 calc R
H14B H 0.2246 0.3644 0.4602 0.029 Uiso 1 1 calc R
H14C H 0.1556 0.4467 0.4061 0.029 Uiso 1 1 calc R
C15 C -0.04093(9) 0.25069(7) 0.02020(8) 0.01277(18) Uani 1 1 d .
H15 H -0.0940 0.2927 -0.0142 0.015 Uiso 1 1 calc R
C16 C -0.01031(10) 0.18082(7) -0.03273(8) 0.01192(18) Uani 1 1 d .
C17 C -0.05767(10) 0.17035(7) -0.13532(8) 0.0144(2) Uani 1 1 d .
H17 H -0.1121 0.2103 -0.1727 0.017 Uiso 1 1 calc R
C18 C -0.02600(11) 0.10245(8) -0.18281(9) 0.0167(2) Uani 1 1 d .
H18 H -0.0589 0.0955 -0.2523 0.020 Uiso 1 1 calc R
C19 C 0.05450(11) 0.04435(8) -0.12798(9) 0.0163(2) Uani 1 1 d .
H19 H 0.0766 -0.0019 -0.1607 0.020 Uiso 1 1 calc R
C20 C 0.10317(11) 0.05305(7) -0.02570(9) 0.0150(2) Uani 1 1 d .
H20 H 0.1583 0.0134 0.0111 0.018 Uiso 1 1 calc R
C21 C 0.06974(10) 0.12063(7) 0.02144(8) 0.01205(18) Uani 1 1 d .
C22 C 0.19918(10) 0.08307(8) 0.18631(9) 0.0150(2) Uani 1 1 d .
H22 H 0.1862 0.0214 0.1670 0.018 Uiso 1 1 calc R
C23 C 0.19515(13) 0.09427(9) 0.29002(9) 0.0228(3) Uani 1 1 d .
H23A H 0.2094 0.1544 0.3098 0.034 Uiso 1 1 calc R
H23B H 0.2528 0.0581 0.3356 0.034 Uiso 1 1 calc R
H23C H 0.1206 0.0775 0.2919 0.034 Uiso 1 1 calc R
C24 C 0.30980(11) 0.11156(8) 0.17583(10) 0.0203(2) Uani 1 1 d .
H24A H 0.3065 0.1056 0.1068 0.030 Uiso 1 1 calc R
H24B H 0.3710 0.0759 0.2179 0.030 Uiso 1 1 calc R
H24C H 0.3237 0.1716 0.1960 0.030 Uiso 1 1 calc R
C30 C 0.01402(14) 0.06660(9) 0.44116(11) 0.0248(3) Uani 1 1 d .
H30 H 0.0236 0.1124 0.4010 0.030 Uiso 1 1 calc R
C31 C 0.10385(14) 0.03905(10) 0.52034(12) 0.0290(3) Uani 1 1 d .
H31 H 0.1754 0.0657 0.5343 0.035 Uiso 1 1 calc R
C32 C 0.08992(14) -0.02740(10) 0.57953(11) 0.0269(3) Uani 1 1 d .
H32 H 0.1517 -0.0460 0.6342 0.032 Uiso 1 1 calc R

loop_
_atom_site_aniso_label
_atom_site_aniso_U_11
_atom_site_aniso_U_22
_atom_site_aniso_U_33
_atom_site_aniso_U_23
_atom_site_aniso_U_13
_atom_site_aniso_U_12
Ru1 0.01035(4) 0.01036(4) 0.00956(3) 0.00064(3) 0.00282(2) 0.00184(3)
Cl1 0.02000(14) 0.01176(11) 0.02323(13) 0.00089(9) 0.01223(11) 0.00057(9)
Cl2 0.01181(13) 0.01828(13) 0.01901(12) -0.00042(9) 0.00406(10) -0.00041(9)
S1 0.02035(15) 0.01251(12) 0.01371(12) 0.00369(9) 0.00686(10) 0.00258(10)
O1 0.0135(4) 0.0143(4) 0.0110(3) 0.0006(3) 0.0024(3) 0.0052(3)
N1 0.0125(4) 0.0091(4) 0.0115(4) 0.0004(3) 0.0036(3) 0.0009(3)
C1 0.0105(5) 0.0109(4) 0.0114(4) 0.0015(3) 0.0032(3) 0.0006(3)
C2 0.0138(5) 0.0099(4) 0.0162(5) -0.0008(3) 0.0041(4) 0.0007(3)
C3 0.0165(6) 0.0104(5) 0.0175(5) 0.0007(4) 0.0041(4) 0.0007(4)
C4 0.0277(7) 0.0130(5) 0.0216(6) -0.0035(4) 0.0095(5) 0.0032(4)
C5 0.0324(8) 0.0121(5) 0.0276(7) 0.0055(4) 0.0091(6) 0.0043(5)
C6 0.0136(5) 0.0095(4) 0.0101(4) -0.0012(3) 0.0040(4) 0.0001(3)
C7 0.0123(5) 0.0118(4) 0.0123(4) -0.0014(3) 0.0034(4) 0.0001(3)
C8 0.0133(5) 0.0156(5) 0.0139(5) -0.0004(4) 0.0057(4) -0.0012(4)
C9 0.0168(6) 0.0140(5) 0.0127(4) -0.0001(3) 0.0058(4) 0.0004(4)
C10 0.0129(5) 0.0152(5) 0.0112(4) 0.0005(3) 0.0024(4) 0.0007(4)
C11 0.0117(5) 0.0113(4) 0.0127(4) -0.0018(3) 0.0035(4) -0.0012(3)
C12 0.0119(5) 0.0206(6) 0.0162(5) -0.0003(4) 0.0027(4) 0.0015(4)
C13 0.0204(6) 0.0228(6) 0.0170(5) 0.0061(4) 0.0087(5) 0.0025(4)
C14 0.0127(6) 0.0267(6) 0.0175(5) 0.0010(4) 0.0027(4) -0.0067(4)
C15 0.0116(5) 0.0130(5) 0.0126(4) 0.0011(3) 0.0024(3) 0.0020(4)
C16 0.0120(5) 0.0119(4) 0.0115(4) 0.0005(3) 0.0033(4) 0.0007(3)
C17 0.0154(5) 0.0148(5) 0.0120(4) 0.0005(3) 0.0030(4) -0.0012(4)
C18 0.0218(6) 0.0162(5) 0.0125(5) -0.0018(4) 0.0063(4) -0.0039(4)
C19 0.0198(6) 0.0144(5) 0.0169(5) -0.0029(4) 0.0090(4) -0.0010(4)
C20 0.0159(6) 0.0138(5) 0.0162(5) -0.0008(4) 0.0063(4) 0.0016(4)
C21 0.0109(5) 0.0135(5) 0.0121(4) 0.0002(3) 0.0041(4) 0.0004(3)
C22 0.0134(5) 0.0143(5) 0.0153(5) 0.0023(4) 0.0018(4) 0.0048(4)
C23 0.0252(7) 0.0274(7) 0.0131(5) 0.0033(4) 0.0025(5) 0.0079(5)
C24 0.0134(6) 0.0188(6) 0.0269(6) -0.0005(4) 0.0041(5) 0.0028(4)
C30 0.0319(8) 0.0226(6) 0.0243(6) 0.0028(5) 0.0151(6) 0.0046(5)
C31 0.0214(8) 0.0321(8) 0.0332(8) -0.0022(6) 0.0085(6) -0.0029(6)
C32 0.0254(8) 0.0322(8) 0.0202(6) 0.0013(5) 0.0036(5) 0.0084(6)

loop_
_atom_type_symbol
_atom_type_description
_atom_type_scat_dispersion_real
_atom_type_scat_dispersion_imag
_atom_type_scat_source
C C 0.0033 0.0016 'International Tables Vol C Tables 4.2.6.8 and 6.1.1.4'
H H 0.0000 0.0000 'International Tables Vol C Tables 4.2.6.8 and 6.1.1.4'
N N 0.0061 0.0033 'International Tables Vol C Tables 4.2.6.8 and 6.1.1.4'
O O 0.0106 0.0060 'International Tables Vol C Tables 4.2.6.8 and 6.1.1.4'
S S 0.1246 0.1234 'International Tables Vol C Tables 4.2.6.8 and 6.1.1.4'
Cl Cl 0.1484 0.1585 'International Tables Vol C Tables 4.2.6.8 and 6.1.1.4'
Ru Ru -1.2594 0.8363 'International Tables Vol C Tables 4.2.6.8 and 6.1.1.4'

loop_
_geom_angle_atom_site_label_1
_geom_angle_atom_site_label_2
_geom_angle_atom_site_label_3
_geom_angle
_geom_angle_site_symmetry_1
_geom_angle_site_symmetry_3
_geom_angle_publ_flag
C15 Ru1 C1 95.78(5) . . yes
C15 Ru1 O1 79.75(4) . . yes
C1 Ru1 O1 173.03(4) . . yes
C15 Ru1 Cl2 100.70(4) . . yes
C1 Ru1 Cl2 88.21(3) . . yes
O1 Ru1 Cl2 87.39(2) . . yes
C15 Ru1 Cl1 99.13(4) . . yes
C1 Ru1 Cl1 96.54(3) . . yes
O1 Ru1 Cl1 89.47(2) . . yes
Cl2 Ru1 Cl1 159.026(12) . . yes
C1 S1 C3 94.05(6) . . ?
C21 O1 C22 119.32(9) . . ?
C21 O1 Ru1 109.31(6) . . ?
C22 O1 Ru1 130.32(7) . . ?
C1 N1 C2 116.40(9) . . ?
C1 N1 C6 123.18(9) . . ?
C2 N1 C6 120.39(9) . . ?
N1 C1 S1 107.52(8) . . ?
N1 C1 Ru1 130.81(8) . . ?
S1 C1 Ru1 120.98(6) . . ?
C3 C2 N1 112.48(10) . . ?
C3 C2 C4 127.61(11) . . ?
N1 C2 C4 119.89(10) . . ?
C2 C3 C5 129.31(12) . . ?
C2 C3 S1 109.55(9) . . ?
C5 C3 S1 121.12(10) . . ?
C11 C6 C7 122.15(10) . . ?
C11 C6 N1 120.17(10) . . ?
C7 C6 N1 117.63(10) . . ?
C8 C7 C6 117.81(11) . . ?
C8 C7 C12 120.70(11) . . ?
C6 C7 C12 121.47(10) . . ?
C7 C8 C9 121.97(11) . . ?
C8 C9 C10 118.38(11) . . ?
C8 C9 C13 120.90(11) . . ?
C10 C9 C13 120.72(11) . . ?
C9 C10 C11 121.74(11) . . ?
C6 C11 C10 117.86(11) . . ?
C6 C11 C14 122.35(10) . . ?
C10 C11 C14 119.73(10) . . ?
C16 C15 Ru1 118.72(8) . . ?
C17 C16 C21 118.76(10) . . ?
C17 C16 C15 122.72(10) . . ?
C21 C16 C15 118.52(10) . . ?
C18 C17 C16 120.74(11) . . ?
C17 C18 C19 119.54(11) . . ?
C18 C19 C20 121.06(11) . . ?
C21 C20 C19 118.99(11) . . ?
O1 C21 C20 125.45(10) . . ?
O1 C21 C16 113.62(10) . . ?
C20 C21 C16 120.90(10) . . ?
O1 C22 C24 110.27(10) . . ?
O1 C22 C23 106.07(10) . . ?
C24 C22 C23 112.89(11) . . ?
C31 C30 C32 119.93(14) . 3_556 ?
C30 C31 C32 120.18(15) . . ?
C30 C32 C31 119.89(14) 3_556 . ?

loop_
_geom_bond_atom_site_label_1
_geom_bond_atom_site_label_2
_geom_bond_distance
_geom_bond_site_symmetry_2
_geom_bond_publ_flag
Ru1 C15 1.8296(11) . yes
Ru1 C1 1.9535(11) . yes
Ru1 O1 2.2752(8) . yes
Ru1 Cl2 2.3358(3) . yes
Ru1 Cl1 2.3382(3) . yes
S1 C1 1.7246(11) . ?
S1 C3 1.7393(12) . ?
O1 C21 1.3767(13) . ?
O1 C22 1.4732(13) . ?
N1 C1 1.3566(14) . ?
N1 C2 1.4151(14) . ?
N1 C6 1.4499(14) . ?
C2 C3 1.3495(17) . ?
C2 C4 1.5001(17) . ?
C3 C5 1.4988(16) . ?
C6 C11 1.3965(16) . ?
C6 C7 1.4013(16) . ?
C7 C8 1.3940(16) . ?
C7 C12 1.5043(16) . ?
C8 C9 1.3938(17) . ?
C9 C10 1.3967(17) . ?
C9 C13 1.5067(16) . ?
C10 C11 1.3983(16) . ?
C11 C14 1.5097(16) . ?
C15 C16 1.4495(15) . ?
C16 C17 1.4024(15) . ?
C16 C21 1.4094(15) . ?
C17 C18 1.3855(17) . ?
C18 C19 1.3939(18) . ?
C19 C20 1.3968(17) . ?
C20 C21 1.3887(16) . ?
C22 C24 1.5112(18) . ?
C22 C23 1.5114(17) . ?
C30 C31 1.381(2) . ?
C30 C32 1.383(2) 3_556 ?
C31 C32 1.386(2) . ?
C32 C30 1.383(2) 3_556 ?
